data_4327221
loop_
_publ_author_name
'Lei Zhou'
'Douglas Powell'
'Kenneth M. Nicholas'

_publ_contact_author
; 
   Prof. Kenneth M. Nicholas 
   Department of Chemistry and Biochemistry
   University of Oklahoma 
   620 Parrington Oval, Room 208
   Norman, OK  73019-3051  USA 
;
_publ_contact_author_email knicholas@ou.edu
_publ_contact_author_fax 1(405)3256111
_publ_contact_author_phone 1(405)3253696
_publ_section_title
;
 Copper(I) Complexes of Tripodal Tris(imidazolyl) Ligands: Potential
 Mimics of the Cu(A) Site of Hydroxylase Enzymes
;
_journal_name_full 'Inorganic Chemistry'
_journal_page_first 2316
_journal_page_last 2321
_journal_paper_doi 10.1021/ic061985+
_journal_volume 46
_journal_year 2007
_chemical_formula_moiety 'C55 H51 Cu N7 O, (P F6), 2(C4 H10 O)'
_chemical_formula_sum 'C63 H71 Cu F6 N7 O3 P'
_chemical_formula_weight 1182.78
_chemical_name_systematic
; 
 ? 
;
_space_group_IT_number 2
_symmetry_cell_setting triclinic
_symmetry_space_group_name_Hall '-P 1'
_symmetry_space_group_name_H-M 'P -1'
_atom_sites_solution_hydrogens geom
_atom_sites_solution_primary direct
_atom_sites_solution_secondary difmap
_audit_creation_method SHELXL-97
_cell_angle_alpha 89.324(5)
_cell_angle_beta 69.714(5)
_cell_angle_gamma 68.746(5)
_cell_formula_units_Z 2
_cell_length_a 13.420(2)
_cell_length_b 15.024(2)
_cell_length_c 16.470(3)
_cell_measurement_reflns_used 5691
_cell_measurement_temperature 100(2)
_cell_measurement_theta_max 28.23
_cell_measurement_theta_min 2.50
_cell_volume 2878.1(8)
_computing_cell_refinement 'Bruker SMART'
_computing_data_collection 'Bruker SMART'
_computing_data_reduction 'Bruker SAINT'
_computing_molecular_graphics 'Bruker SHELXTL'
_computing_publication_material 'Bruker SHELXTL'
_computing_structure_refinement 'SHELXL-97 (Sheldrick, 1997)'
_computing_structure_solution 'SHELXS-97 (Sheldrick, 1990)'
_diffrn_ambient_temperature 100(2)
_diffrn_measured_fraction_theta_full 0.989
_diffrn_measured_fraction_theta_max 0.989
_diffrn_measurement_device_type 'Bruker APEX'
_diffrn_measurement_method '\w scans'
_diffrn_radiation_monochromator graphite
_diffrn_radiation_source 'fine-focus sealed tube'
_diffrn_radiation_type MoK\a
_diffrn_radiation_wavelength 0.71073
_diffrn_reflns_av_R_equivalents 0.0231
_diffrn_reflns_av_sigmaI/netI 0.0391
_diffrn_reflns_limit_h_max 16
_diffrn_reflns_limit_h_min -16
_diffrn_reflns_limit_k_max 18
_diffrn_reflns_limit_k_min -18
_diffrn_reflns_limit_l_max 20
_diffrn_reflns_limit_l_min -20
_diffrn_reflns_number 22933
_diffrn_reflns_theta_full 26.00
_diffrn_reflns_theta_max 26.00
_diffrn_reflns_theta_min 1.47
_diffrn_standards_number 0
_exptl_absorpt_coefficient_mu 0.480
_exptl_absorpt_correction_T_max 0.9581
_exptl_absorpt_correction_T_min 0.8616
_exptl_absorpt_correction_type multi-scan
_exptl_absorpt_process_details 'SADABS (Sheldrick, 2002)'
_exptl_crystal_colour colorless
_exptl_crystal_density_diffrn 1.365
_exptl_crystal_description prism
_exptl_crystal_F_000 1240
_exptl_crystal_size_max 0.32
_exptl_crystal_size_mid 0.20
_exptl_crystal_size_min 0.09
_refine_diff_density_max 0.830
_refine_diff_density_min -0.435
_refine_diff_density_rms 0.055
_refine_ls_extinction_method none
_refine_ls_goodness_of_fit_ref 1.035
_refine_ls_hydrogen_treatment constr
_refine_ls_matrix_type full
_refine_ls_number_parameters 680
_refine_ls_number_reflns 11196
_refine_ls_number_restraints 138
_refine_ls_restrained_S_all 1.106
_refine_ls_R_factor_all 0.0534
_refine_ls_R_factor_gt 0.0437
_refine_ls_shift/su_max 0.001
_refine_ls_shift/su_mean 0.000
_refine_ls_structure_factor_coef Fsqd
_refine_ls_weighting_details 'calc w=1/[\s^2^(Fo^2^)+(0.0800P)^2^] where P=(Fo^2^+2Fc^2^)/3'
_refine_ls_weighting_scheme calc
_refine_ls_wR_factor_gt 0.1210
_refine_ls_wR_factor_ref 0.1261
_reflns_number_gt 8967
_reflns_number_total 11196
_reflns_threshold_expression I>2\s(I)
_cod_data_source_file ic0619852Bsi20061016_034507.cif
_cod_data_source_block 06106
_cod_database_code 4327221

loop_
_symmetry_equiv_pos_as_xyz
'x, y, z'
'-x, -y, -z'

loop_
_atom_site_label
_atom_site_type_symbol
_atom_site_fract_x
_atom_site_fract_y
_atom_site_fract_z
_atom_site_U_iso_or_equiv
_atom_site_adp_type
_atom_site_occupancy
_atom_site_symmetry_multiplicity
_atom_site_calc_flag
_atom_site_refinement_flags
_atom_site_disorder_assembly
_atom_site_disorder_group
Cu1 Cu 0.42482(2) 0.393221(19) 0.753906(18) 0.02962(10) Uani 1 1 d . . .
C1 C 0.6034(2) 0.22033(17) 0.90848(15) 0.0339(5) Uani 1 1 d . . .
H1A H 0.5685 0.2902 0.9257 0.051 Uiso 1 1 d R . .
H1B H 0.6219 0.1881 0.9565 0.051 Uiso 1 1 d R . .
H1C H 0.5494 0.1990 0.8951 0.051 Uiso 1 1 d R . .
O2 O 0.70679(13) 0.19650(11) 0.83263(9) 0.0285(3) Uani 1 1 d . . .
C3 C 0.68706(18) 0.24017(15) 0.75954(14) 0.0267(5) Uani 1 1 d . . .
C4 C 0.64129(18) 0.34947(15) 0.78447(14) 0.0272(5) Uani 1 1 d . . .
N5 N 0.54511(15) 0.41612(13) 0.78300(12) 0.0279(4) Uani 1 1 d . . .
C6 C 0.53688(18) 0.50292(15) 0.81845(14) 0.0264(5) Uani 1 1 d . . .
C7 C 0.62946(18) 0.48741(16) 0.84173(14) 0.0273(5) Uani 1 1 d . . .
N8 N 0.69618(15) 0.38927(13) 0.81929(12) 0.0269(4) Uani 1 1 d . . .
C9 C 0.80741(19) 0.34155(17) 0.82915(16) 0.0337(5) Uani 1 1 d . . .
H9A H 0.7952 0.3179 0.8861 0.051 Uiso 1 1 d R . .
H9B H 0.8446 0.3877 0.8253 0.051 Uiso 1 1 d R . .
H9C H 0.8567 0.2873 0.7827 0.051 Uiso 1 1 d R . .
C10 C 0.60860(18) 0.20344(15) 0.73335(14) 0.0265(5) Uani 1 1 d . . .
N11 N 0.51966(16) 0.25456(13) 0.71159(12) 0.0277(4) Uani 1 1 d . . .
C12 C 0.47854(19) 0.18931(16) 0.68991(14) 0.0279(5) Uani 1 1 d . . .
C13 C 0.54306(19) 0.09861(16) 0.69994(14) 0.0273(5) Uani 1 1 d . . .
N14 N 0.62583(15) 0.10823(13) 0.72748(11) 0.0257(4) Uani 1 1 d . . .
C15 C 0.71621(19) 0.02622(16) 0.74198(15) 0.0311(5) Uani 1 1 d . . .
H15A H 0.7837 0.0422 0.7326 0.047 Uiso 1 1 d R . .
H15B H 0.7376 -0.0303 0.7010 0.047 Uiso 1 1 d R . .
H15C H 0.6876 0.0120 0.8020 0.047 Uiso 1 1 d R . .
C16 C 0.80541(18) 0.20380(15) 0.68584(14) 0.0246(4) Uani 1 1 d . . .
N17 N 0.89523(15) 0.13407(12) 0.69152(11) 0.0253(4) Uani 1 1 d . . .
C18 C 0.98196(17) 0.11729(15) 0.61060(14) 0.0239(4) Uani 1 1 d . . .
C19 C 0.94320(18) 0.17920(15) 0.55648(14) 0.0262(5) Uani 1 1 d . . .
N20 N 0.82818(15) 0.23485(13) 0.60571(12) 0.0269(4) Uani 1 1 d . . .
C21 C 0.7503(2) 0.31258(17) 0.57535(16) 0.0351(5) Uani 1 1 d . . .
H21A H 0.7064 0.2867 0.5527 0.053 Uiso 1 1 d R . .
H21B H 0.7954 0.3393 0.5290 0.053 Uiso 1 1 d R . .
H21C H 0.6973 0.3634 0.6242 0.053 Uiso 1 1 d R . .
C22 C 0.43875(19) 0.59351(16) 0.82746(15) 0.0294(5) Uani 1 1 d . . .
C23 C 0.4032(2) 0.61887(17) 0.75754(17) 0.0361(5) Uani 1 1 d . . .
H23 H 0.4429 0.5779 0.7035 0.043 Uiso 1 1 calc R . .
C24 C 0.3104(2) 0.70355(18) 0.7662(2) 0.0446(6) Uani 1 1 d . . .
H24 H 0.2867 0.7203 0.7181 0.053 Uiso 1 1 calc R . .
C25 C 0.2526(2) 0.76310(19) 0.8438(2) 0.0509(7) Uani 1 1 d . . .
H25 H 0.1891 0.8210 0.8494 0.061 Uiso 1 1 calc R . .
C26 C 0.2864(2) 0.73942(18) 0.91443(19) 0.0453(7) Uani 1 1 d . . .
H26 H 0.2459 0.7807 0.9683 0.054 Uiso 1 1 calc R . .
C27 C 0.3797(2) 0.65498(16) 0.90592(17) 0.0351(5) Uani 1 1 d . . .
H27 H 0.4034 0.6390 0.9540 0.042 Uiso 1 1 calc R . .
C28 C 0.65758(17) 0.55716(16) 0.88266(14) 0.0268(5) Uani 1 1 d . . .
C29 C 0.65145(18) 0.64304(16) 0.84714(15) 0.0304(5) Uani 1 1 d . . .
H29 H 0.6379 0.6521 0.7942 0.037 Uiso 1 1 calc R . .
C30 C 0.66508(19) 0.71544(17) 0.88899(16) 0.0355(6) Uani 1 1 d . . .
H30 H 0.6588 0.7743 0.8653 0.043 Uiso 1 1 calc R . .
C31 C 0.6877(2) 0.70170(18) 0.96479(17) 0.0405(6) Uani 1 1 d . . .
H31 H 0.6977 0.7508 0.9931 0.049 Uiso 1 1 calc R . .
C32 C 0.6957(2) 0.6164(2) 0.99938(16) 0.0405(6) Uani 1 1 d . . .
H32 H 0.7122 0.6068 1.0512 0.049 Uiso 1 1 calc R . .
C33 C 0.67987(19) 0.54418(18) 0.95919(15) 0.0332(5) Uani 1 1 d . . .
H33 H 0.6843 0.4862 0.9841 0.040 Uiso 1 1 calc R . .
C34 C 0.3809(2) 0.22256(16) 0.66028(15) 0.0332(5) Uani 1 1 d . . .
C35 C 0.3697(2) 0.29805(18) 0.60952(17) 0.0423(6) Uani 1 1 d . . .
H35 H 0.4272 0.3245 0.5918 0.051 Uiso 1 1 calc R . .
C36 C 0.2762(3) 0.3343(2) 0.5850(2) 0.0588(9) Uani 1 1 d . . .
H36 H 0.2690 0.3860 0.5507 0.071 Uiso 1 1 calc R . .
C37 C 0.1928(3) 0.2961(2) 0.6098(2) 0.0624(9) Uani 1 1 d . . .
H37 H 0.1273 0.3225 0.5940 0.075 Uiso 1 1 calc R . .
C38 C 0.2040(3) 0.2196(2) 0.6577(2) 0.0584(8) Uani 1 1 d . . .
H38 H 0.1474 0.1922 0.6734 0.070 Uiso 1 1 calc R . .
C39 C 0.2985(2) 0.18274(18) 0.68280(18) 0.0422(6) Uani 1 1 d . . .
H39 H 0.3064 0.1299 0.7156 0.051 Uiso 1 1 calc R . .
C40 C 0.53829(18) 0.00426(16) 0.68251(14) 0.0266(5) Uani 1 1 d . . .
C41 C 0.56265(19) -0.03272(16) 0.59773(14) 0.0292(5) Uani 1 1 d . . .
H41 H 0.5825 0.0031 0.5511 0.035 Uiso 1 1 calc R . .
C42 C 0.5585(2) -0.12059(16) 0.58024(15) 0.0321(5) Uani 1 1 d . . .
H42 H 0.5762 -0.1452 0.5219 0.038 Uiso 1 1 calc R . .
C43 C 0.5285(2) -0.17303(16) 0.64785(16) 0.0324(5) Uani 1 1 d . . .
H43 H 0.5258 -0.2336 0.6359 0.039 Uiso 1 1 calc R . .
C44 C 0.5026(2) -0.13703(17) 0.73256(16) 0.0335(5) Uani 1 1 d . . .
H44 H 0.4810 -0.1725 0.7790 0.040 Uiso 1 1 calc R . .
C45 C 0.5081(2) -0.04934(17) 0.75007(15) 0.0327(5) Uani 1 1 d . . .
H45 H 0.4912 -0.0254 0.8084 0.039 Uiso 1 1 calc R . .
C46 C 1.09291(18) 0.03675(15) 0.59351(14) 0.0243(4) Uani 1 1 d . . .
C47 C 1.13061(19) 0.00799(16) 0.66219(15) 0.0297(5) Uani 1 1 d . . .
H47 H 1.0863 0.0429 0.7190 0.036 Uiso 1 1 calc R . .
C48 C 1.2314(2) -0.07044(17) 0.64890(16) 0.0346(5) Uani 1 1 d . . .
H48 H 1.2561 -0.0885 0.6963 0.042 Uiso 1 1 calc R . .
C49 C 1.2967(2) -0.12285(17) 0.56671(16) 0.0335(5) Uani 1 1 d . . .
H49 H 1.3658 -0.1770 0.5576 0.040 Uiso 1 1 calc R . .
C50 C 1.25995(19) -0.09527(16) 0.49795(15) 0.0305(5) Uani 1 1 d . . .
H50 H 1.3042 -0.1308 0.4415 0.037 Uiso 1 1 calc R . .
C51 C 1.15887(18) -0.01601(15) 0.51092(14) 0.0269(5) Uani 1 1 d . . .
H51 H 1.1347 0.0022 0.4633 0.032 Uiso 1 1 calc R . .
C52 C 1.00213(19) 0.19226(16) 0.46573(15) 0.0292(5) Uani 1 1 d . . .
C53 C 1.10430(19) 0.20817(16) 0.44400(16) 0.0308(5) Uani 1 1 d . . .
H53 H 1.1338 0.2123 0.4880 0.037 Uiso 1 1 calc R . .
C54 C 1.1626(2) 0.21786(17) 0.35897(17) 0.0371(6) Uani 1 1 d . . .
H54 H 1.2320 0.2285 0.3447 0.044 Uiso 1 1 calc R . .
C55 C 1.1204(3) 0.2122(2) 0.29507(19) 0.0535(8) Uani 1 1 d . . .
H55 H 1.1597 0.2208 0.2371 0.064 Uiso 1 1 calc R . .
C56 C 1.0213(3) 0.1941(3) 0.31432(19) 0.0604(9) Uani 1 1 d . . .
H56 H 0.9940 0.1877 0.2695 0.073 Uiso 1 1 calc R . .
C57 C 0.9620(2) 0.1854(2) 0.39984(17) 0.0430(6) Uani 1 1 d . . .
H57 H 0.8929 0.1745 0.4135 0.052 Uiso 1 1 calc R . .
C58 C 0.2710(2) 0.45891(17) 0.78110(16) 0.0325(5) Uani 1 1 d . A .
N59 N 0.17530(19) 0.49757(15) 0.79804(17) 0.0545(7) Uani 1 1 d DU . .
C60 C 0.0636(3) 0.5538(2) 0.7850(2) 0.0358(12) Uani 0.510(4) 1 d PDU A 1
C61 C 0.0115(4) 0.6457(3) 0.8482(3) 0.0361(13) Uani 0.510(4) 1 d PDU A 1
H61A H 0.0068 0.6292 0.9068 0.054 Uiso 0.510(4) 1 d PR A 1
H61B H -0.0657 0.6837 0.8492 0.054 Uiso 0.510(4) 1 d PR A 1
H61C H 0.0599 0.6833 0.8293 0.054 Uiso 0.510(4) 1 d PR A 1
C62 C -0.0050(4) 0.4905(4) 0.8131(3) 0.0475(15) Uani 0.510(4) 1 d PDU A 1
H62A H 0.0329 0.4309 0.7721 0.071 Uiso 0.510(4) 1 d PR A 1
H62B H -0.0827 0.5248 0.8133 0.071 Uiso 0.510(4) 1 d PR A 1
H62C H -0.0095 0.4749 0.8718 0.071 Uiso 0.510(4) 1 d PR A 1
C63 C 0.0842(4) 0.5729(3) 0.6918(2) 0.0446(14) Uani 0.510(4) 1 d PDU A 1
H63A H 0.1360 0.6077 0.6748 0.067 Uiso 0.510(4) 1 d PR A 1
H63B H 0.0109 0.6118 0.6865 0.067 Uiso 0.510(4) 1 d PR A 1
H63C H 0.1192 0.5115 0.6537 0.067 Uiso 0.510(4) 1 d PR A 1
C60' C 0.0442(3) 0.5441(3) 0.8516(3) 0.0427(13) Uani 0.490(4) 1 d PDU A 2
C61' C 0.0182(5) 0.6480(3) 0.8799(4) 0.059(2) Uani 0.490(4) 1 d PDU A 2
H61D H 0.0585 0.6506 0.9188 0.088 Uiso 0.490(4) 1 d PR A 2
H61E H -0.0648 0.6817 0.9109 0.088 Uiso 0.490(4) 1 d PR A 2
H61F H 0.0440 0.6791 0.8285 0.088 Uiso 0.490(4) 1 d PR A 2
C62' C -0.0087(4) 0.5355(4) 0.7857(4) 0.0486(16) Uani 0.490(4) 1 d PDU A 2
H62D H 0.0143 0.5715 0.7374 0.073 Uiso 0.490(4) 1 d PR A 2
H62E H -0.0927 0.5620 0.8141 0.073 Uiso 0.490(4) 1 d PR A 2
H62F H 0.0181 0.4676 0.7631 0.073 Uiso 0.490(4) 1 d PR A 2
C63' C 0.0122(5) 0.4900(5) 0.9277(4) 0.100(3) Uani 0.490(4) 1 d PDU A 2
H63D H 0.0291 0.4237 0.9059 0.150 Uiso 0.490(4) 1 d PR A 2
H63E H -0.0700 0.5218 0.9625 0.150 Uiso 0.490(4) 1 d PR A 2
H63F H 0.0568 0.4893 0.9640 0.150 Uiso 0.490(4) 1 d PR A 2
P1A P 0.5000 0.5000 0.5000 0.0325(2) Uani 1 2 d S . .
F1A F 0.36782(15) 0.52329(17) 0.53806(16) 0.0956(8) Uani 1 1 d . . .
F2A F 0.49048(14) 0.54824(11) 0.41430(10) 0.0501(4) Uani 1 1 d . . .
F3A F 0.4762(2) 0.60173(13) 0.54447(11) 0.0901(8) Uani 1 1 d . . .
P1B P 0.5000 0.0000 1.0000 0.0463(3) Uani 1 2 d S . .
F1B F 0.47451(16) 0.07311(11) 0.93136(9) 0.0544(4) Uani 1 1 d . . .
F2B F 0.54860(16) 0.06696(11) 1.03653(9) 0.0567(5) Uani 1 1 d . . .
F3B F 0.62645(17) -0.05918(11) 0.92995(10) 0.0603(5) Uani 1 1 d . . .

loop_
_atom_site_aniso_label
_atom_site_aniso_U_11
_atom_site_aniso_U_22
_atom_site_aniso_U_33
_atom_site_aniso_U_23
_atom_site_aniso_U_13
_atom_site_aniso_U_12
Cu1 0.02235(16) 0.02752(16) 0.04033(18) -0.00261(12) -0.01236(12) -0.01001(12)
C1 0.0348(13) 0.0356(13) 0.0300(12) -0.0030(10) -0.0042(10) -0.0192(11)
O2 0.0271(8) 0.0301(8) 0.0295(8) 0.0026(6) -0.0085(7) -0.0140(7)
C3 0.0228(11) 0.0237(11) 0.0322(12) 0.0009(9) -0.0080(9) -0.0093(9)
C4 0.0226(11) 0.0250(11) 0.0332(12) -0.0013(9) -0.0074(9) -0.0109(9)
N5 0.0223(9) 0.0256(9) 0.0357(10) -0.0013(8) -0.0095(8) -0.0103(8)
C6 0.0249(11) 0.0238(11) 0.0316(12) 0.0004(9) -0.0084(9) -0.0122(9)
C7 0.0241(11) 0.0267(11) 0.0311(12) 0.0022(9) -0.0079(9) -0.0119(9)
N8 0.0203(9) 0.0247(9) 0.0357(10) 0.0007(8) -0.0095(8) -0.0091(8)
C9 0.0223(11) 0.0310(12) 0.0478(14) -0.0007(10) -0.0151(10) -0.0079(10)
C10 0.0225(11) 0.0262(11) 0.0295(11) -0.0008(9) -0.0056(9) -0.0116(9)
N11 0.0261(10) 0.0260(10) 0.0330(10) 0.0012(8) -0.0095(8) -0.0132(8)
C12 0.0297(12) 0.0295(12) 0.0283(11) 0.0025(9) -0.0095(9) -0.0167(10)
C13 0.0277(11) 0.0310(12) 0.0259(11) 0.0019(9) -0.0075(9) -0.0164(10)
N14 0.0253(9) 0.0236(9) 0.0283(9) 0.0010(7) -0.0083(8) -0.0109(8)
C15 0.0297(12) 0.0276(12) 0.0370(13) 0.0023(10) -0.0114(10) -0.0127(10)
C16 0.0213(10) 0.0229(11) 0.0311(11) 0.0023(9) -0.0089(9) -0.0109(9)
N17 0.0223(9) 0.0252(9) 0.0302(10) 0.0041(7) -0.0099(8) -0.0108(8)
C18 0.0201(10) 0.0247(11) 0.0291(11) 0.0039(9) -0.0083(9) -0.0117(9)
C19 0.0224(11) 0.0257(11) 0.0323(12) 0.0061(9) -0.0099(9) -0.0113(9)
N20 0.0224(9) 0.0235(9) 0.0368(10) 0.0085(8) -0.0123(8) -0.0096(8)
C21 0.0300(13) 0.0281(12) 0.0477(14) 0.0132(11) -0.0173(11) -0.0090(10)
C22 0.0249(11) 0.0242(11) 0.0430(13) 0.0011(10) -0.0127(10) -0.0136(9)
C23 0.0388(14) 0.0273(12) 0.0484(15) 0.0061(10) -0.0196(12) -0.0160(11)
C24 0.0457(15) 0.0312(13) 0.0705(19) 0.0149(13) -0.0344(15) -0.0178(12)
C25 0.0403(15) 0.0259(13) 0.086(2) 0.0028(14) -0.0301(15) -0.0056(11)
C26 0.0374(14) 0.0267(13) 0.0647(18) -0.0077(12) -0.0177(13) -0.0052(11)
C27 0.0289(12) 0.0270(12) 0.0488(15) -0.0026(10) -0.0152(11) -0.0089(10)
C28 0.0168(10) 0.0269(11) 0.0345(12) -0.0019(9) -0.0047(9) -0.0101(9)
C29 0.0221(11) 0.0303(12) 0.0356(12) -0.0011(10) -0.0051(9) -0.0115(9)
C30 0.0265(12) 0.0286(12) 0.0467(14) -0.0051(10) -0.0033(11) -0.0148(10)
C31 0.0284(13) 0.0389(14) 0.0498(15) -0.0128(12) -0.0042(11) -0.0172(11)
C32 0.0318(13) 0.0551(17) 0.0328(13) -0.0090(11) -0.0082(11) -0.0177(12)
C33 0.0284(12) 0.0376(13) 0.0326(12) 0.0000(10) -0.0065(10) -0.0158(10)
C34 0.0420(14) 0.0290(12) 0.0379(13) 0.0021(10) -0.0214(11) -0.0173(11)
C35 0.0626(18) 0.0333(13) 0.0446(15) 0.0055(11) -0.0293(14) -0.0241(13)
C36 0.099(3) 0.0367(15) 0.0670(19) 0.0110(14) -0.0612(19) -0.0256(16)
C37 0.082(2) 0.0385(16) 0.096(2) 0.0062(16) -0.073(2) -0.0177(16)
C38 0.0594(19) 0.0425(16) 0.100(2) 0.0084(16) -0.0534(19) -0.0265(15)
C39 0.0456(15) 0.0339(13) 0.0633(17) 0.0119(12) -0.0331(14) -0.0207(12)
C40 0.0250(11) 0.0282(11) 0.0316(12) 0.0056(9) -0.0126(9) -0.0137(9)
C41 0.0328(12) 0.0312(12) 0.0277(11) 0.0065(9) -0.0120(10) -0.0161(10)
C42 0.0328(13) 0.0318(12) 0.0353(13) -0.0001(10) -0.0146(10) -0.0142(10)
C43 0.0317(12) 0.0254(11) 0.0507(14) 0.0097(10) -0.0236(11) -0.0147(10)
C44 0.0335(13) 0.0352(13) 0.0439(14) 0.0188(11) -0.0210(11) -0.0205(11)
C45 0.0389(13) 0.0387(13) 0.0303(12) 0.0086(10) -0.0161(10) -0.0227(11)
C46 0.0216(10) 0.0233(11) 0.0313(11) 0.0087(9) -0.0087(9) -0.0135(9)
C47 0.0286(12) 0.0306(12) 0.0322(12) 0.0059(9) -0.0120(10) -0.0132(10)
C48 0.0317(13) 0.0343(13) 0.0436(14) 0.0127(11) -0.0224(11) -0.0111(11)
C49 0.0234(11) 0.0278(12) 0.0479(14) 0.0099(10) -0.0127(11) -0.0091(10)
C50 0.0225(11) 0.0330(12) 0.0340(12) 0.0070(10) -0.0042(10) -0.0141(10)
C51 0.0230(11) 0.0284(12) 0.0309(11) 0.0100(9) -0.0076(9) -0.0139(9)
C52 0.0257(11) 0.0251(11) 0.0398(13) 0.0130(10) -0.0130(10) -0.0124(9)
C53 0.0255(11) 0.0258(12) 0.0430(13) 0.0079(10) -0.0130(10) -0.0117(9)
C54 0.0270(12) 0.0357(13) 0.0489(15) 0.0155(11) -0.0094(11) -0.0171(11)
C55 0.0500(17) 0.080(2) 0.0456(16) 0.0372(15) -0.0183(14) -0.0411(17)
C56 0.064(2) 0.104(3) 0.0459(16) 0.0420(17) -0.0328(15) -0.057(2)
C57 0.0393(14) 0.0647(18) 0.0455(15) 0.0303(13) -0.0223(12) -0.0368(14)
C58 0.0332(13) 0.0293(12) 0.0441(14) 0.0097(10) -0.0214(11) -0.0154(10)
N59 0.0335(13) 0.0294(11) 0.113(2) 0.0164(12) -0.0440(13) -0.0094(10)
C60 0.028(2) 0.035(2) 0.045(3) 0.006(2) -0.022(2) -0.0043(19)
C61 0.029(3) 0.041(3) 0.050(3) 0.013(2) -0.033(2) -0.009(2)
C62 0.026(3) 0.043(3) 0.068(4) -0.001(3) -0.014(3) -0.010(2)
C63 0.043(3) 0.031(3) 0.048(3) -0.001(2) -0.023(2) 0.005(2)
C60' 0.023(2) 0.051(3) 0.055(3) 0.019(2) -0.022(2) -0.009(2)
C61' 0.030(3) 0.064(4) 0.087(5) -0.007(3) -0.048(3) 0.002(3)
C62' 0.025(3) 0.046(4) 0.075(4) -0.002(3) -0.022(3) -0.009(3)
C63' 0.034(3) 0.139(7) 0.110(6) 0.077(5) -0.024(4) -0.020(4)
P1A 0.0292(5) 0.0302(5) 0.0339(5) 0.0107(4) -0.0131(4) -0.0054(4)
F1A 0.0371(10) 0.1204(19) 0.1209(18) 0.0789(15) -0.0285(11) -0.0233(11)
F2A 0.0669(11) 0.0441(9) 0.0442(9) 0.0208(7) -0.0289(8) -0.0191(8)
F3A 0.179(2) 0.0480(11) 0.0442(10) 0.0151(8) -0.0374(13) -0.0485(13)
P1B 0.0848(8) 0.0309(5) 0.0241(4) 0.0020(4) -0.0099(5) -0.0327(5)
F1B 0.0998(14) 0.0380(8) 0.0330(8) 0.0091(6) -0.0193(8) -0.0398(9)
F2B 0.1043(14) 0.0430(9) 0.0337(8) 0.0070(7) -0.0194(9) -0.0461(10)
F3B 0.0918(13) 0.0422(9) 0.0363(8) 0.0011(7) -0.0027(8) -0.0336(9)

loop_
_atom_type_symbol
_atom_type_description
_atom_type_scat_dispersion_real
_atom_type_scat_dispersion_imag
_atom_type_scat_source
C C 0.0033 0.0016 'International Tables Vol C Tables 4.2.6.8 and 6.1.1.4'
H H 0.0000 0.0000 'International Tables Vol C Tables 4.2.6.8 and 6.1.1.4'
N N 0.0061 0.0033 'International Tables Vol C Tables 4.2.6.8 and 6.1.1.4'
O O 0.0106 0.0060 'International Tables Vol C Tables 4.2.6.8 and 6.1.1.4'
F F 0.0171 0.0103 'International Tables Vol C Tables 4.2.6.8 and 6.1.1.4'
P P 0.1023 0.0942 'International Tables Vol C Tables 4.2.6.8 and 6.1.1.4'
Cu Cu 0.3201 1.2651 'International Tables Vol C Tables 4.2.6.8 and 6.1.1.4'

loop_
_geom_angle_atom_site_label_1
_geom_angle_atom_site_label_2
_geom_angle_atom_site_label_3
_geom_angle
_geom_angle_site_symmetry_1
_geom_angle_site_symmetry_3
C58 Cu1 N5 134.91(9) . .
C58 Cu1 N11 129.51(9) . .
N5 Cu1 N11 93.65(7) . .
O2 C1 H1A 109.5 . .
O2 C1 H1B 109.5 . .
H1A C1 H1B 109.5 . .
O2 C1 H1C 109.5 . .
H1A C1 H1C 109.5 . .
H1B C1 H1C 109.5 . .
C3 O2 C1 112.95(17) . .
O2 C3 C10 109.36(17) . .
O2 C3 C16 104.87(17) . .
C10 C3 C16 108.42(17) . .
O2 C3 C4 107.06(17) . .
C10 C3 C4 115.48(18) . .
C16 C3 C4 111.11(17) . .
N5 C4 N8 110.64(18) . .
N5 C4 C3 128.40(19) . .
N8 C4 C3 120.77(19) . .
C4 N5 C6 106.77(17) . .
C4 N5 Cu1 126.33(15) . .
C6 N5 Cu1 126.23(14) . .
C7 C6 N5 109.14(19) . .
C7 C6 C22 129.36(19) . .
N5 C6 C22 121.50(18) . .
C6 C7 N8 106.16(18) . .
C6 C7 C28 129.0(2) . .
N8 C7 C28 124.85(19) . .
C4 N8 C7 107.28(17) . .
C4 N8 C9 128.03(18) . .
C7 N8 C9 124.64(17) . .
N8 C9 H9A 109.5 . .
N8 C9 H9B 109.5 . .
H9A C9 H9B 109.5 . .
N8 C9 H9C 109.5 . .
H9A C9 H9C 109.5 . .
H9B C9 H9C 109.5 . .
N11 C10 N14 110.69(18) . .
N11 C10 C3 127.58(19) . .
N14 C10 C3 121.71(19) . .
C10 N11 C12 106.39(18) . .
C10 N11 Cu1 124.11(14) . .
C12 N11 Cu1 124.08(15) . .
C13 C12 N11 109.32(19) . .
C13 C12 C34 130.3(2) . .
N11 C12 C34 120.3(2) . .
C12 C13 N14 106.17(18) . .
C12 C13 C40 131.0(2) . .
N14 C13 C40 122.72(19) . .
C10 N14 C13 107.42(18) . .
C10 N14 C15 129.16(18) . .
C13 N14 C15 123.36(18) . .
N14 C15 H15A 109.5 . .
N14 C15 H15B 109.5 . .
H15A C15 H15B 109.5 . .
N14 C15 H15C 109.5 . .
H15A C15 H15C 109.5 . .
H15B C15 H15C 109.5 . .
N17 C16 N20 112.36(18) . .
N17 C16 C3 122.89(19) . .
N20 C16 C3 124.62(18) . .
C16 N17 C18 105.58(17) . .
C19 C18 N17 110.24(18) . .
C19 C18 C46 130.7(2) . .
N17 C18 C46 118.89(18) . .
C18 C19 N20 105.45(18) . .
C18 C19 C52 131.4(2) . .
N20 C19 C52 123.16(18) . .
C16 N20 C19 106.35(17) . .
C16 N20 C21 128.17(18) . .
C19 N20 C21 125.46(19) . .
N20 C21 H21A 109.5 . .
N20 C21 H21B 109.5 . .
H21A C21 H21B 109.5 . .
N20 C21 H21C 109.5 . .
H21A C21 H21C 109.5 . .
H21B C21 H21C 109.5 . .
C23 C22 C27 118.7(2) . .
C23 C22 C6 120.5(2) . .
C27 C22 C6 120.8(2) . .
C24 C23 C22 120.5(2) . .
C24 C23 H23 119.8 . .
C22 C23 H23 119.8 . .
C25 C24 C23 120.2(3) . .
C25 C24 H24 119.9 . .
C23 C24 H24 119.9 . .
C24 C25 C26 120.4(2) . .
C24 C25 H25 119.8 . .
C26 C25 H25 119.8 . .
C25 C26 C27 119.6(3) . .
C25 C26 H26 120.2 . .
C27 C26 H26 120.2 . .
C26 C27 C22 120.6(2) . .
C26 C27 H27 119.7 . .
C22 C27 H27 119.7 . .
C33 C28 C29 119.1(2) . .
C33 C28 C7 122.3(2) . .
C29 C28 C7 118.4(2) . .
C30 C29 C28 120.4(2) . .
C30 C29 H29 119.8 . .
C28 C29 H29 119.8 . .
C31 C30 C29 120.1(2) . .
C31 C30 H30 120.0 . .
C29 C30 H30 120.0 . .
C32 C31 C30 119.8(2) . .
C32 C31 H31 120.1 . .
C30 C31 H31 120.1 . .
C31 C32 C33 120.7(2) . .
C31 C32 H32 119.6 . .
C33 C32 H32 119.6 . .
C28 C33 C32 119.9(2) . .
C28 C33 H33 120.1 . .
C32 C33 H33 120.1 . .
C39 C34 C35 119.0(2) . .
C39 C34 C12 122.0(2) . .
C35 C34 C12 119.0(2) . .
C36 C35 C34 120.4(3) . .
C36 C35 H35 119.8 . .
C34 C35 H35 119.8 . .
C35 C36 C37 120.2(3) . .
C35 C36 H36 119.9 . .
C37 C36 H36 119.9 . .
C36 C37 C38 120.2(3) . .
C36 C37 H37 119.9 . .
C38 C37 H37 119.9 . .
C37 C38 C39 119.8(3) . .
C37 C38 H38 120.1 . .
C39 C38 H38 120.1 . .
C34 C39 C38 120.3(3) . .
C34 C39 H39 119.8 . .
C38 C39 H39 119.8 . .
C41 C40 C45 118.4(2) . .
C41 C40 C13 120.3(2) . .
C45 C40 C13 121.35(19) . .
C42 C41 C40 121.1(2) . .
C42 C41 H41 119.5 . .
C40 C41 H41 119.5 . .
C41 C42 C43 120.0(2) . .
C41 C42 H42 120.0 . .
C43 C42 H42 120.0 . .
C44 C43 C42 119.9(2) . .
C44 C43 H43 120.1 . .
C42 C43 H43 120.1 . .
C43 C44 C45 120.2(2) . .
C43 C44 H44 119.9 . .
C45 C44 H44 119.9 . .
C44 C45 C40 120.5(2) . .
C44 C45 H45 119.8 . .
C40 C45 H45 119.8 . .
C51 C46 C47 118.5(2) . .
C51 C46 C18 121.62(19) . .
C47 C46 C18 119.80(19) . .
C48 C47 C46 121.0(2) . .
C48 C47 H47 119.5 . .
C46 C47 H47 119.5 . .
C47 C48 C49 120.4(2) . .
C47 C48 H48 119.8 . .
C49 C48 H48 119.8 . .
C48 C49 C50 119.2(2) . .
C48 C49 H49 120.4 . .
C50 C49 H49 120.4 . .
C49 C50 C51 120.7(2) . .
C49 C50 H50 119.7 . .
C51 C50 H50 119.7 . .
C50 C51 C46 120.3(2) . .
C50 C51 H51 119.9 . .
C46 C51 H51 119.9 . .
C57 C52 C53 118.4(2) . .
C57 C52 C19 122.1(2) . .
C53 C52 C19 119.5(2) . .
C54 C53 C52 120.4(2) . .
C54 C53 H53 119.8 . .
C52 C53 H53 119.8 . .
C55 C54 C53 120.2(2) . .
C55 C54 H54 119.9 . .
C53 C54 H54 119.9 . .
C54 C55 C56 120.6(2) . .
C54 C55 H55 119.7 . .
C56 C55 H55 119.7 . .
C55 C56 C57 119.3(3) . .
C55 C56 H56 120.3 . .
C57 C56 H56 120.3 . .
C52 C57 C56 121.1(2) . .
C52 C57 H57 119.5 . .
C56 C57 H57 119.5 . .
N59 C58 Cu1 178.3(2) . .
C58 N59 C60 158.5(3) . .
C58 N59 C60' 161.2(3) . .
C63 C60 C62 112.6(2) . .
C63 C60 C61 112.6(2) . .
C62 C60 C61 111.8(3) . .
C63 C60 N59 111.7(3) . .
C62 C60 N59 103.7(3) . .
C61 C60 N59 103.6(3) . .
C60 C61 H61A 109.5 . .
C60 C61 H61B 109.5 . .
H61A C61 H61B 109.5 . .
C60 C61 H61C 109.5 . .
H61A C61 H61C 109.5 . .
H61B C61 H61C 109.5 . .
C60 C62 H62A 109.5 . .
C60 C62 H62B 109.5 . .
H62A C62 H62B 109.5 . .
C60 C62 H62C 109.5 . .
H62A C62 H62C 109.5 . .
H62B C62 H62C 109.5 . .
C60 C63 H63A 109.5 . .
C60 C63 H63B 109.5 . .
H63A C63 H63B 109.5 . .
C60 C63 H63C 109.5 . .
H63A C63 H63C 109.5 . .
H63B C63 H63C 109.5 . .
C63' C60' C61' 112.6(3) . .
C63' C60' C62' 112.1(3) . .
C61' C60' C62' 111.8(3) . .
C63' C60' N59 110.2(3) . .
C61' C60' N59 106.4(3) . .
C62' C60' N59 103.2(3) . .
C60' C61' H61D 109.5 . .
C60' C61' H61E 109.5 . .
H61D C61' H61E 109.5 . .
C60' C61' H61F 109.5 . .
H61D C61' H61F 109.5 . .
H61E C61' H61F 109.5 . .
C60' C62' H62D 109.5 . .
C60' C62' H62E 109.5 . .
H62D C62' H62E 109.5 . .
C60' C62' H62F 109.5 . .
H62D C62' H62F 109.5 . .
H62E C62' H62F 109.5 . .
C60' C63' H63D 109.5 . .
C60' C63' H63E 109.5 . .
H63D C63' H63E 109.5 . .
C60' C63' H63F 109.5 . .
H63D C63' H63F 109.5 . .
H63E C63' H63F 109.5 . .
F1A P1A F1A 180.0 2_666 .
F1A P1A F3A 90.73(14) 2_666 .
F1A P1A F3A 89.27(14) . .
F1A P1A F3A 89.27(14) 2_666 2_666
F1A P1A F3A 90.73(14) . 2_666
F3A P1A F3A 179.998(1) . 2_666
F1A P1A F2A 91.08(9) 2_666 2_666
F1A P1A F2A 88.92(9) . 2_666
F3A P1A F2A 91.47(9) . 2_666
F3A P1A F2A 88.53(9) 2_666 2_666
F1A P1A F2A 88.92(9) 2_666 .
F1A P1A F2A 91.07(9) . .
F3A P1A F2A 88.53(9) . .
F3A P1A F2A 91.47(9) 2_666 .
F2A P1A F2A 179.996(1) 2_666 .
F2B P1B F2B 180.000(1) 2_657 .
F2B P1B F1B 89.91(8) 2_657 2_657
F2B P1B F1B 90.09(8) . 2_657
F2B P1B F1B 90.08(8) 2_657 .
F2B P1B F1B 89.92(8) . .
F1B P1B F1B 179.997(1) 2_657 .
F2B P1B F3B 90.00(9) 2_657 2_657
F2B P1B F3B 90.00(9) . 2_657
F1B P1B F3B 89.96(9) 2_657 2_657
F1B P1B F3B 90.04(9) . 2_657
F2B P1B F3B 90.00(9) 2_657 .
F2B P1B F3B 90.00(9) . .
F1B P1B F3B 90.04(9) 2_657 .
F1B P1B F3B 89.96(9) . .
F3B P1B F3B 180.00(11) 2_657 .

loop_
_geom_bond_atom_site_label_1
_geom_bond_atom_site_label_2
_geom_bond_distance
_geom_bond_site_symmetry_2
Cu1 C58 1.824(2) .
Cu1 N5 1.9739(17) .
Cu1 N11 1.9855(19) .
C1 O2 1.436(3) .
C1 H1A 0.9800 .
C1 H1B 0.9800 .
C1 H1C 0.9800 .
O2 C3 1.423(3) .
C3 C10 1.530(3) .
C3 C16 1.531(3) .
C3 C4 1.534(3) .
C4 N5 1.324(3) .
C4 N8 1.360(3) .
N5 C6 1.387(3) .
C6 C7 1.365(3) .
C6 C22 1.476(3) .
C7 N8 1.392(3) .
C7 C28 1.475(3) .
N8 C9 1.469(3) .
C9 H9A 0.9800 .
C9 H9B 0.9800 .
C9 H9C 0.9800 .
C10 N11 1.330(3) .
C10 N14 1.363(3) .
N11 C12 1.389(3) .
C12 C13 1.368(3) .
C12 C34 1.473(3) .
C13 N14 1.389(3) .
C13 C40 1.478(3) .
N14 C15 1.469(3) .
C15 H15A 0.9800 .
C15 H15B 0.9800 .
C15 H15C 0.9800 .
C16 N17 1.311(3) .
C16 N20 1.365(3) .
N17 C18 1.383(3) .
C18 C19 1.372(3) .
C18 C46 1.474(3) .
C19 N20 1.397(3) .
C19 C52 1.478(3) .
N20 C21 1.473(3) .
C21 H21A 0.9800 .
C21 H21B 0.9800 .
C21 H21C 0.9800 .
C22 C23 1.392(3) .
C22 C27 1.392(3) .
C23 C24 1.387(3) .
C23 H23 0.9500 .
C24 C25 1.368(4) .
C24 H24 0.9500 .
C25 C26 1.387(4) .
C25 H25 0.9500 .
C26 C27 1.388(3) .
C26 H26 0.9500 .
C27 H27 0.9500 .
C28 C33 1.389(3) .
C28 C29 1.397(3) .
C29 C30 1.393(3) .
C29 H29 0.9500 .
C30 C31 1.380(4) .
C30 H30 0.9500 .
C31 C32 1.379(4) .
C31 H31 0.9500 .
C32 C33 1.394(3) .
C32 H32 0.9500 .
C33 H33 0.9500 .
C34 C39 1.381(3) .
C34 C35 1.396(3) .
C35 C36 1.374(4) .
C35 H35 0.9500 .
C36 C37 1.375(5) .
C36 H36 0.9500 .
C37 C38 1.378(4) .
C37 H37 0.9500 .
C38 C39 1.391(4) .
C38 H38 0.9500 .
C39 H39 0.9500 .
C40 C41 1.391(3) .
C40 C45 1.398(3) .
C41 C42 1.379(3) .
C41 H41 0.9500 .
C42 C43 1.386(3) .
C42 H42 0.9500 .
C43 C44 1.380(3) .
C43 H43 0.9500 .
C44 C45 1.385(3) .
C44 H44 0.9500 .
C45 H45 0.9500 .
C46 C51 1.394(3) .
C46 C47 1.396(3) .
C47 C48 1.383(3) .
C47 H47 0.9500 .
C48 C49 1.387(3) .
C48 H48 0.9500 .
C49 C50 1.388(3) .
C49 H49 0.9500 .
C50 C51 1.392(3) .
C50 H50 0.9500 .
C51 H51 0.9500 .
C52 C57 1.388(3) .
C52 C53 1.400(3) .
C53 C54 1.383(3) .
C53 H53 0.9500 .
C54 C55 1.373(4) .
C54 H54 0.9500 .
C55 C56 1.383(4) .
C55 H55 0.9500 .
C56 C57 1.389(4) .
C56 H56 0.9500 .
C57 H57 0.9500 .
C58 N59 1.131(3) .
N59 C60 1.520(4) .
N59 C60' 1.552(4) .
C60 C63 1.505(3) .
C60 C62 1.515(3) .
C60 C61 1.519(3) .
C61 H61A 0.9800 .
C61 H61B 0.9800 .
C61 H61C 0.9800 .
C62 H62A 0.9800 .
C62 H62B 0.9800 .
C62 H62C 0.9800 .
C63 H63A 0.9800 .
C63 H63B 0.9800 .
C63 H63C 0.9800 .
C60' C63' 1.507(4) .
C60' C61' 1.512(3) .
C60' C62' 1.516(3) .
C61' H61D 0.9800 .
C61' H61E 0.9800 .
C61' H61F 0.9800 .
C62' H62D 0.9800 .
C62' H62E 0.9800 .
C62' H62F 0.9800 .
C63' H63D 0.9800 .
C63' H63E 0.9800 .
C63' H63F 0.9800 .
P1A F1A 1.5639(18) 2_666
P1A F1A 1.5640(18) .
P1A F3A 1.5763(18) .
P1A F3A 1.5763(18) 2_666
P1A F2A 1.6023(14) 2_666
P1A F2A 1.6023(14) .
P1B F2B 1.6005(15) 2_657
P1B F2B 1.6005(15) .
P1B F1B 1.6025(15) 2_657
P1B F1B 1.6025(15) .
P1B F3B 1.6043(18) 2_657
P1B F3B 1.6043(18) .

loop_
_geom_torsion_atom_site_label_1
_geom_torsion_atom_site_label_2
_geom_torsion_atom_site_label_3
_geom_torsion_atom_site_label_4
_geom_torsion
C1 O2 C3 C10 -62.2(2)
C1 O2 C3 C16 -178.28(16)
C1 O2 C3 C4 63.6(2)
O2 C3 C4 N5 -124.9(2)
C10 C3 C4 N5 -2.9(3)
C16 C3 C4 N5 121.1(2)
O2 C3 C4 N8 49.6(3)
C10 C3 C4 N8 171.66(19)
C16 C3 C4 N8 -64.3(3)
N8 C4 N5 C6 -0.1(2)
C3 C4 N5 C6 174.9(2)
N8 C4 N5 Cu1 -171.15(14)
C3 C4 N5 Cu1 3.8(3)
C58 Cu1 N5 C4 154.35(19)
N11 Cu1 N5 C4 -10.2(2)
C58 Cu1 N5 C6 -15.0(2)
N11 Cu1 N5 C6 -179.55(18)
C4 N5 C6 C7 -0.3(3)
Cu1 N5 C6 C7 170.77(15)
C4 N5 C6 C22 -179.6(2)
Cu1 N5 C6 C22 -8.6(3)
N5 C6 C7 N8 0.6(2)
C22 C6 C7 N8 179.8(2)
N5 C6 C7 C28 -179.3(2)
C22 C6 C7 C28 0.0(4)
N5 C4 N8 C7 0.4(2)
C3 C4 N8 C7 -174.98(19)
N5 C4 N8 C9 -177.0(2)
C3 C4 N8 C9 7.5(3)
C6 C7 N8 C4 -0.6(2)
C28 C7 N8 C4 179.2(2)
C6 C7 N8 C9 177.0(2)
C28 C7 N8 C9 -3.2(3)
O2 C3 C10 N11 136.6(2)
C16 C3 C10 N11 -109.6(2)
C4 C3 C10 N11 15.8(3)
O2 C3 C10 N14 -45.2(3)
C16 C3 C10 N14 68.6(3)
C4 C3 C10 N14 -165.99(19)
N14 C10 N11 C12 -0.6(2)
C3 C10 N11 C12 177.7(2)
N14 C10 N11 Cu1 154.19(14)
C3 C10 N11 Cu1 -27.5(3)
C58 Cu1 N11 C10 -144.71(18)
N5 Cu1 N11 C10 21.11(19)
C58 Cu1 N11 C12 5.7(2)
N5 Cu1 N11 C12 171.56(17)
C10 N11 C12 C13 0.7(2)
Cu1 N11 C12 C13 -154.10(16)
C10 N11 C12 C34 -178.4(2)
Cu1 N11 C12 C34 26.8(3)
N11 C12 C13 N14 -0.5(2)
C34 C12 C13 N14 178.5(2)
N11 C12 C13 C40 -177.3(2)
C34 C12 C13 C40 1.7(4)
N11 C10 N14 C13 0.3(2)
C3 C10 N14 C13 -178.18(18)
N11 C10 N14 C15 177.4(2)
C3 C10 N14 C15 -1.1(3)
C12 C13 N14 C10 0.2(2)
C40 C13 N14 C10 177.25(19)
C12 C13 N14 C15 -177.1(2)
C40 C13 N14 C15 0.0(3)
O2 C3 C16 N17 10.8(3)
C10 C3 C16 N17 -105.9(2)
C4 C3 C16 N17 126.2(2)
O2 C3 C16 N20 -173.65(18)
C10 C3 C16 N20 69.6(2)
C4 C3 C16 N20 -58.3(3)
N20 C16 N17 C18 -0.6(2)
C3 C16 N17 C18 175.42(18)
C16 N17 C18 C19 0.9(2)
C16 N17 C18 C46 -175.17(18)
N17 C18 C19 N20 -0.9(2)
C46 C18 C19 N20 174.6(2)
N17 C18 C19 C52 178.1(2)
C46 C18 C19 C52 -6.4(4)
N17 C16 N20 C19 0.1(2)
C3 C16 N20 C19 -175.87(19)
N17 C16 N20 C21 -178.69(19)
C3 C16 N20 C21 5.4(3)
C18 C19 N20 C16 0.5(2)
C52 C19 N20 C16 -178.58(19)
C18 C19 N20 C21 179.29(19)
C52 C19 N20 C21 0.2(3)
C7 C6 C22 C23 132.4(3)
N5 C6 C22 C23 -48.4(3)
C7 C6 C22 C27 -47.8(4)
N5 C6 C22 C27 131.4(2)
C27 C22 C23 C24 -0.4(3)
C6 C22 C23 C24 179.4(2)
C22 C23 C24 C25 0.0(4)
C23 C24 C25 C26 0.0(4)
C24 C25 C26 C27 0.3(4)
C25 C26 C27 C22 -0.7(4)
C23 C22 C27 C26 0.7(4)
C6 C22 C27 C26 -179.1(2)
C6 C7 C28 C33 125.8(3)
N8 C7 C28 C33 -54.0(3)
C6 C7 C28 C29 -48.5(3)
N8 C7 C28 C29 131.8(2)
C33 C28 C29 C30 -1.4(3)
C7 C28 C29 C30 173.1(2)
C28 C29 C30 C31 1.6(3)
C29 C30 C31 C32 -0.6(4)
C30 C31 C32 C33 -0.8(4)
C29 C28 C33 C32 0.0(3)
C7 C28 C33 C32 -174.2(2)
C31 C32 C33 C28 1.0(4)
C13 C12 C34 C39 37.7(4)
N11 C12 C34 C39 -143.4(2)
C13 C12 C34 C35 -143.8(3)
N11 C12 C34 C35 35.2(3)
C39 C34 C35 C36 2.3(4)
C12 C34 C35 C36 -176.3(2)
C34 C35 C36 C37 -0.4(4)
C35 C36 C37 C38 -1.6(5)
C36 C37 C38 C39 1.7(5)
C35 C34 C39 C38 -2.1(4)
C12 C34 C39 C38 176.4(3)
C37 C38 C39 C34 0.2(5)
C12 C13 C40 C41 64.4(3)
N14 C13 C40 C41 -111.9(2)
C12 C13 C40 C45 -114.8(3)
N14 C13 C40 C45 69.0(3)
C45 C40 C41 C42 -0.7(3)
C13 C40 C41 C42 -179.9(2)
C40 C41 C42 C43 0.7(3)
C41 C42 C43 C44 0.1(3)
C42 C43 C44 C45 -0.9(3)
C43 C44 C45 C40 0.9(4)
C41 C40 C45 C44 -0.1(3)
C13 C40 C45 C44 179.1(2)
C19 C18 C46 C51 -28.8(3)
N17 C18 C46 C51 146.38(19)
C19 C18 C46 C47 155.3(2)
N17 C18 C46 C47 -29.6(3)
C51 C46 C47 C48 0.5(3)
C18 C46 C47 C48 176.6(2)
C46 C47 C48 C49 -0.6(3)
C47 C48 C49 C50 0.4(3)
C48 C49 C50 C51 0.0(3)
C49 C50 C51 C46 -0.1(3)
C47 C46 C51 C50 -0.2(3)
C18 C46 C51 C50 -176.18(19)
C18 C19 C52 C57 123.7(3)
N20 C19 C52 C57 -57.5(3)
C18 C19 C52 C53 -53.6(3)
N20 C19 C52 C53 125.2(2)
C57 C52 C53 C54 0.8(3)
C19 C52 C53 C54 178.2(2)
C52 C53 C54 C55 0.2(4)
C53 C54 C55 C56 -1.8(5)
C54 C55 C56 C57 2.5(5)
C53 C52 C57 C56 -0.1(4)
C19 C52 C57 C56 -177.4(3)
C55 C56 C57 C52 -1.5(5)
C58 N59 C60 C63 1.8(8)
C58 N59 C60 C62 123.3(7)
C58 N59 C60 C61 -119.8(7)
C58 N59 C60' C63' -32.9(9)
C58 N59 C60' C61' 89.4(8)
C58 N59 C60' C62' -152.8(7)
